data_7052109
loop_
_publ_author_name
'Lyudmila G. Kuz'mina'
'Artem I. Vedernikov'
'Natalia A. Lobova'
'Andrei V. Churakov'
'Judith A. K. Howard'
'Michael V. Alfimov'
'Sergey P. Gromov'

_publ_section_title
;
 4-Styrylquinolines: synthesis and study of [2 + 2]-photocycloaddition
 reactions in thin films and single crystals
;
_journal_issue 6
_journal_name_full 'New Journal of Chemistry'
_journal_page_first 980
_journal_paper_doi 10.1039/b615056j
_journal_volume 31
_journal_year 2007
_chemical_formula_moiety 'C19 H17 N O2'
_chemical_formula_sum 'C19 H17 N O2'
_chemical_formula_weight 291.34
_chemical_name_systematic
;
?
;
_space_group_IT_number 14
_symmetry_cell_setting monoclinic
_symmetry_space_group_name_Hall '-P 2ybc'
_symmetry_space_group_name_H-M 'P 1 21/c 1'
_atom_sites_solution_hydrogens geom
_atom_sites_solution_primary direct
_atom_sites_solution_secondary difmap
_audit_creation_method SHELXL-97
_cell_angle_alpha 90.00
_cell_angle_beta 99.022(2)
_cell_angle_gamma 90.00
_cell_formula_units_Z 4
_cell_length_a 10.6020(3)
_cell_length_b 10.9717(3)
_cell_length_c 12.6859(4)
_cell_measurement_reflns_used 6577
_cell_measurement_temperature 120.0(2)
_cell_measurement_theta_max 30.035
_cell_measurement_theta_min 2.468
_cell_volume 1457.39(7)
_computing_structure_refinement 'SHELXL-97 (Sheldrick, 1997)'
_computing_structure_solution 'SHELXS-97 (Sheldrick, 1990)'
_diffrn_ambient_temperature 120.0(2)
_diffrn_measured_fraction_theta_full 0.989
_diffrn_measured_fraction_theta_max 0.989
_diffrn_measurement_device_type 'Bruker SMART-1K'
_diffrn_measurement_method \w
_diffrn_radiation_monochromator graphite
_diffrn_radiation_source 'fine-focus sealed tube'
_diffrn_radiation_type MoK\a
_diffrn_radiation_wavelength 0.71073
_diffrn_reflns_av_R_equivalents 0.0319
_diffrn_reflns_av_sigmaI/netI 0.0314
_diffrn_reflns_limit_h_max 12
_diffrn_reflns_limit_h_min -14
_diffrn_reflns_limit_k_max 14
_diffrn_reflns_limit_k_min -14
_diffrn_reflns_limit_l_max 17
_diffrn_reflns_limit_l_min -13
_diffrn_reflns_number 11822
_diffrn_reflns_theta_full 29.00
_diffrn_reflns_theta_max 29.00
_diffrn_reflns_theta_min 1.94
_exptl_absorpt_coefficient_mu 0.086
_exptl_absorpt_correction_type none
_exptl_crystal_colour light-yellow
_exptl_crystal_density_diffrn 1.328
_exptl_crystal_density_method 'not measured'
_exptl_crystal_description block
_exptl_crystal_F_000 616
_exptl_crystal_size_max 0.38
_exptl_crystal_size_mid 0.34
_exptl_crystal_size_min 0.26
_refine_diff_density_max 0.374
_refine_diff_density_min -0.215
_refine_diff_density_rms 0.048
_refine_ls_extinction_method none
_refine_ls_goodness_of_fit_ref 1.043
_refine_ls_hydrogen_treatment refall
_refine_ls_matrix_type full
_refine_ls_number_parameters 267
_refine_ls_number_reflns 3839
_refine_ls_number_restraints 0
_refine_ls_restrained_S_all 1.043
_refine_ls_R_factor_all 0.0538
_refine_ls_R_factor_gt 0.0434
_refine_ls_shift/su_max 0.001
_refine_ls_shift/su_mean 0.000
_refine_ls_structure_factor_coef Fsqd
_refine_ls_weighting_details 'calc w=1/[\s^2^(Fo^2^)+(0.0760P)^2^+0.2631P] where P=(Fo^2^+2Fc^2^)/3'
_refine_ls_weighting_scheme calc
_refine_ls_wR_factor_gt 0.1209
_refine_ls_wR_factor_ref 0.1262
_reflns_number_gt 3181
_reflns_number_total 3839
_reflns_threshold_expression I>2\s(I)
_cod_data_source_file b615056j.txt
_cod_data_source_block 1
_cod_depositor_comments
;
The following automatic conversions were performed:
'_symmetry_cell_setting' value 'Monoclinic' changed to 'monoclinic'
according to '/home/saulius/struct/CIF-dictionaries/cif_core.dic'
dictionary named 'cif_core.dic' version 2.4.1 from 2010-06-29.

Automatic conversion script
Id: cif_fix_enum 1527 2010-12-29 10:47:43Z saulius 
;
_cod_original_sg_symbol_H-M 'P 1 2(1)/c 1'
_cod_database_code 7052109

loop_
_symmetry_equiv_pos_as_xyz
'x, y, z'
'-x, y+1/2, -z+1/2'
'-x, -y, -z'
'x, -y-1/2, z-1/2'

loop_
_atom_site_label
_atom_site_type_symbol
_atom_site_fract_x
_atom_site_fract_y
_atom_site_fract_z
_atom_site_U_iso_or_equiv
_atom_site_adp_type
_atom_site_occupancy
_atom_site_symmetry_multiplicity
_atom_site_calc_flag
_atom_site_refinement_flags
_atom_site_disorder_assembly
_atom_site_disorder_group
O1 O 0.09323(8) 0.93741(8) 0.10097(6) 0.0228(2) Uani 1 1 d . . .
O2 O -0.00586(8) 1.05294(7) 0.24582(6) 0.02063(19) Uani 1 1 d . . .
N1 N 0.59345(10) 0.88918(9) 0.91208(7) 0.0202(2) Uani 1 1 d . . .
C1 C 0.48468(11) 0.94116(10) 0.86957(9) 0.0203(2) Uani 1 1 d . . .
C2 C 0.43087(11) 0.93378(10) 0.76124(9) 0.0194(2) Uani 1 1 d . . .
C3 C 0.49095(11) 0.86793(10) 0.69011(9) 0.0168(2) Uani 1 1 d . . .
C4 C 0.60813(10) 0.80767(9) 0.73283(8) 0.0154(2) Uani 1 1 d . . .
C5 C 0.68010(11) 0.73502(10) 0.67059(9) 0.0179(2) Uani 1 1 d . . .
C6 C 0.79417(11) 0.68328(10) 0.71548(9) 0.0200(2) Uani 1 1 d . . .
C7 C 0.84325(11) 0.70265(10) 0.82453(9) 0.0211(2) Uani 1 1 d . . .
C8 C 0.77563(11) 0.77047(10) 0.88728(9) 0.0205(2) Uani 1 1 d . . .
C9 C 0.65628(11) 0.82330(10) 0.84390(8) 0.0171(2) Uani 1 1 d . . .
C10 C 0.43677(11) 0.85994(10) 0.57629(9) 0.0189(2) Uani 1 1 d . . .
C11 C 0.34496(11) 0.93406(10) 0.52798(9) 0.0189(2) Uani 1 1 d . . .
C12 C 0.28637(11) 0.93227(10) 0.41509(9) 0.0172(2) Uani 1 1 d . . .
C13 C 0.33948(11) 0.87216(10) 0.33559(9) 0.0174(2) Uani 1 1 d . . .
C14 C 0.27816(11) 0.87317(10) 0.22953(9) 0.0180(2) Uani 1 1 d . . .
C15 C 0.16234(11) 0.93322(10) 0.20140(8) 0.0168(2) Uani 1 1 d . . .
C16 C 0.10791(10) 0.99565(9) 0.28077(8) 0.0160(2) Uani 1 1 d . . .
C17 C 0.17009(10) 0.99560(10) 0.38556(9) 0.0172(2) Uani 1 1 d . . .
C18 C 0.15052(13) 0.88598(12) 0.01560(10) 0.0258(3) Uani 1 1 d . . .
C19 C -0.06080(12) 1.12200(11) 0.32275(11) 0.0241(3) Uani 1 1 d . . .
H1A H 0.4390(15) 0.9862(14) 0.9161(12) 0.024(4) Uiso 1 1 d . . .
H2A H 0.3518(16) 0.9772(15) 0.7370(13) 0.033(4) Uiso 1 1 d . . .
H5A H 0.6503(13) 0.7222(12) 0.5947(11) 0.017(3) Uiso 1 1 d . . .
H6A H 0.8419(14) 0.6334(13) 0.6739(12) 0.023(4) Uiso 1 1 d . . .
H7A H 0.9253(15) 0.6692(14) 0.8539(12) 0.028(4) Uiso 1 1 d . . .
H8A H 0.8088(14) 0.7875(13) 0.9635(12) 0.022(3) Uiso 1 1 d . . .
H10A H 0.4721(15) 0.7972(14) 0.5313(13) 0.032(4) Uiso 1 1 d . . .
H11A H 0.3122(16) 1.0017(15) 0.5696(13) 0.034(4) Uiso 1 1 d . . .
H13A H 0.4201(14) 0.8307(13) 0.3522(11) 0.022(3) Uiso 1 1 d . . .
H14A H 0.3138(14) 0.8324(13) 0.1751(12) 0.022(3) Uiso 1 1 d . . .
H19A H -0.0821(15) 1.0706(14) 0.3814(13) 0.029(4) Uiso 1 1 d . . .
H19B H -0.1398(16) 1.1570(16) 0.2826(13) 0.035(4) Uiso 1 1 d . . .
H19C H -0.0051(16) 1.1865(15) 0.3541(12) 0.031(4) Uiso 1 1 d . . .
H18A H 0.1659(14) 0.7977(14) 0.0255(11) 0.023(4) Uiso 1 1 d . . .
H18B H 0.2367(16) 0.9258(15) 0.0119(12) 0.031(4) Uiso 1 1 d . . .
H18C H 0.0873(15) 0.9003(13) -0.0486(12) 0.024(4) Uiso 1 1 d . . .
H17A H 0.1351(14) 1.0392(13) 0.4401(12) 0.023(4) Uiso 1 1 d . . .

loop_
_atom_site_aniso_label
_atom_site_aniso_U_11
_atom_site_aniso_U_22
_atom_site_aniso_U_33
_atom_site_aniso_U_23
_atom_site_aniso_U_13
_atom_site_aniso_U_12
O1 0.0231(4) 0.0291(4) 0.0139(4) -0.0010(3) -0.0042(3) 0.0061(3)
O2 0.0159(4) 0.0239(4) 0.0208(4) 0.0009(3) -0.0013(3) 0.0046(3)
N1 0.0224(5) 0.0234(5) 0.0147(4) 0.0002(3) 0.0023(4) 0.0008(4)
C1 0.0210(6) 0.0228(5) 0.0173(5) -0.0020(4) 0.0037(4) 0.0016(4)
C2 0.0170(5) 0.0226(5) 0.0179(5) -0.0015(4) 0.0000(4) 0.0018(4)
C3 0.0169(5) 0.0176(5) 0.0151(5) -0.0003(4) -0.0001(4) -0.0017(4)
C4 0.0163(5) 0.0152(5) 0.0144(5) 0.0010(4) 0.0011(4) -0.0020(4)
C5 0.0199(5) 0.0172(5) 0.0163(5) 0.0000(4) 0.0024(4) -0.0007(4)
C6 0.0207(6) 0.0182(5) 0.0216(5) 0.0002(4) 0.0047(4) 0.0016(4)
C7 0.0192(6) 0.0207(5) 0.0224(6) 0.0044(4) -0.0002(4) 0.0028(4)
C8 0.0211(6) 0.0229(5) 0.0161(5) 0.0030(4) -0.0008(4) 0.0007(4)
C9 0.0186(5) 0.0177(5) 0.0148(5) 0.0016(4) 0.0018(4) -0.0015(4)
C10 0.0199(5) 0.0218(5) 0.0144(5) -0.0015(4) 0.0005(4) -0.0002(4)
C11 0.0197(5) 0.0217(5) 0.0149(5) -0.0004(4) 0.0012(4) -0.0002(4)
C12 0.0173(5) 0.0177(5) 0.0155(5) 0.0006(4) -0.0009(4) -0.0009(4)
C13 0.0166(5) 0.0178(5) 0.0167(5) 0.0004(4) -0.0010(4) 0.0016(4)
C14 0.0197(5) 0.0189(5) 0.0148(5) -0.0003(4) 0.0008(4) 0.0017(4)
C15 0.0192(5) 0.0172(5) 0.0129(5) 0.0017(4) -0.0015(4) -0.0010(4)
C16 0.0145(5) 0.0153(5) 0.0175(5) 0.0025(4) 0.0003(4) -0.0001(4)
C17 0.0169(5) 0.0183(5) 0.0162(5) -0.0003(4) 0.0018(4) 0.0009(4)
C18 0.0297(7) 0.0321(7) 0.0139(5) -0.0013(4) -0.0015(5) 0.0041(5)
C19 0.0192(6) 0.0242(6) 0.0290(6) -0.0008(5) 0.0040(5) 0.0042(4)

loop_
_atom_type_symbol
_atom_type_description
_atom_type_scat_dispersion_real
_atom_type_scat_dispersion_imag
_atom_type_scat_source
C C 0.0033 0.0016 'International Tables Vol C Tables 4.2.6.8 and 6.1.1.4'
H H 0.0000 0.0000 'International Tables Vol C Tables 4.2.6.8 and 6.1.1.4'
N N 0.0061 0.0033 'International Tables Vol C Tables 4.2.6.8 and 6.1.1.4'
O O 0.0106 0.0060 'International Tables Vol C Tables 4.2.6.8 and 6.1.1.4'

loop_
_geom_angle_atom_site_label_1
_geom_angle_atom_site_label_2
_geom_angle_atom_site_label_3
_geom_angle
_geom_angle_site_symmetry_1
_geom_angle_site_symmetry_3
_geom_angle_publ_flag
C15 O1 C18 117.44(9) . . ?
C16 O2 C19 117.02(9) . . ?
C1 N1 C9 116.54(9) . . ?
N1 C1 C2 124.61(10) . . ?
N1 C1 H1A 117.6(9) . . ?
C2 C1 H1A 117.8(9) . . ?
C3 C2 C1 120.60(10) . . ?
C3 C2 H2A 120.7(10) . . ?
C1 C2 H2A 118.6(10) . . ?
C2 C3 C4 116.92(10) . . ?
C2 C3 C10 121.43(10) . . ?
C4 C3 C10 121.64(10) . . ?
C5 C4 C9 118.24(10) . . ?
C5 C4 C3 123.72(10) . . ?
C9 C4 C3 118.03(10) . . ?
C6 C5 C4 120.91(10) . . ?
C6 C5 H5A 118.5(8) . . ?
C4 C5 H5A 120.6(8) . . ?
C5 C6 C7 120.48(10) . . ?
C5 C6 H6A 120.9(9) . . ?
C7 C6 H6A 118.6(9) . . ?
C8 C7 C6 120.22(10) . . ?
C8 C7 H7A 120.3(9) . . ?
C6 C7 H7A 119.5(9) . . ?
C7 C8 C9 120.73(10) . . ?
C7 C8 H8A 122.0(8) . . ?
C9 C8 H8A 117.2(8) . . ?
N1 C9 C8 117.37(9) . . ?
N1 C9 C4 123.25(10) . . ?
C8 C9 C4 119.37(10) . . ?
C11 C10 C3 123.82(10) . . ?
C11 C10 H10A 117.7(9) . . ?
C3 C10 H10A 118.4(9) . . ?
C10 C11 C12 127.10(10) . . ?
C10 C11 H11A 119.6(9) . . ?
C12 C11 H11A 113.2(9) . . ?
C13 C12 C17 118.34(10) . . ?
C13 C12 C11 123.65(10) . . ?
C17 C12 C11 118.01(10) . . ?
C12 C13 C14 120.79(10) . . ?
C12 C13 H13A 120.7(8) . . ?
C14 C13 H13A 118.5(9) . . ?
C15 C14 C13 120.60(10) . . ?
C15 C14 H14A 118.2(9) . . ?
C13 C14 H14A 121.2(9) . . ?
O1 C15 C14 125.31(10) . . ?
O1 C15 C16 115.37(9) . . ?
C14 C15 C16 119.32(9) . . ?
O2 C16 C17 124.86(10) . . ?
O2 C16 C15 115.38(9) . . ?
C17 C16 C15 119.76(10) . . ?
C16 C17 C12 121.16(10) . . ?
C16 C17 H17A 120.7(9) . . ?
C12 C17 H17A 118.2(9) . . ?
O1 C18 H18A 111.7(9) . . ?
O1 C18 H18B 110.7(9) . . ?
H18A C18 H18B 107.1(12) . . ?
O1 C18 H18C 104.3(9) . . ?
H18A C18 H18C 109.9(12) . . ?
H18B C18 H18C 113.2(12) . . ?
O2 C19 H19A 112.2(9) . . ?
O2 C19 H19B 104.9(10) . . ?
H19A C19 H19B 109.5(13) . . ?
O2 C19 H19C 112.4(10) . . ?
H19A C19 H19C 107.8(13) . . ?
H19B C19 H19C 110.0(14) . . ?

loop_
_geom_bond_atom_site_label_1
_geom_bond_atom_site_label_2
_geom_bond_distance
_geom_bond_site_symmetry_2
_geom_bond_publ_flag
O1 C15 1.3672(12) . ?
O1 C18 1.4375(15) . ?
O2 C16 1.3707(13) . ?
O2 C19 1.4298(14) . ?
N1 C1 1.3232(15) . ?
N1 C9 1.3766(14) . ?
C1 C2 1.4052(15) . ?
C1 H1A 0.957(16) . ?
C2 C3 1.3864(15) . ?
C2 H2A 0.971(17) . ?
C3 C4 1.4363(15) . ?
C3 C10 1.4706(14) . ?
C4 C5 1.4248(15) . ?
C4 C9 1.4316(14) . ?
C5 C6 1.3759(16) . ?
C5 H5A 0.975(14) . ?
C6 C7 1.4155(16) . ?
C6 H6A 0.958(15) . ?
C7 C8 1.3713(17) . ?
C7 H7A 0.963(16) . ?
C8 C9 1.4219(15) . ?
C8 H8A 0.994(15) . ?
C10 C11 1.3405(16) . ?
C10 H10A 1.003(16) . ?
C11 C12 1.4691(15) . ?
C11 H11A 1.003(17) . ?
C12 C13 1.3954(15) . ?
C12 C17 1.4136(15) . ?
C13 C14 1.3995(14) . ?
C13 H13A 0.962(15) . ?
C14 C15 1.3900(15) . ?
C14 H14A 0.950(15) . ?
C15 C16 1.4136(15) . ?
C16 C17 1.3882(15) . ?
C17 H17A 0.962(15) . ?
C18 H18A 0.987(15) . ?
C18 H18B 1.020(17) . ?
C18 H18C 0.983(15) . ?
C19 H19A 0.987(16) . ?
C19 H19B 0.987(17) . ?
C19 H19C 0.967(17) . ?

loop_
_cod_related_entry_id
_cod_related_entry_database
_cod_related_entry_code
1 ChemSpider 4834590
